data_1527717
loop_
_publ_author_name
'Larsen, F.K.'
'Hazell, R.G.'
'Rasmussen, S.E.'

_publ_section_title
;
 The crystal structure of barium tetracyanonickelate(II) tetrahydrate
;
_journal_name_full 'Acta Chemica Scandinavica (1-27,1973-42,1988)'
_journal_page_first 61
_journal_page_last 69
_journal_volume 23
_journal_year 1969
_chemical_formula_sum 'C4 H8 Ba N4 Ni O4'
_chemical_name_systematic 'Ba Ni (C N)4 (H2 O)4'
_space_group_IT_number 15
_symmetry_space_group_name_Hall '-C 2yc'
_symmetry_space_group_name_H-M 'C 1 2/c 1'
_cell_angle_alpha 90
_cell_angle_beta 107.9
_cell_angle_gamma 90
_cell_formula_units_Z 4
_cell_length_a 12.076
_cell_length_b 13.61
_cell_length_c 6.728
_cell_volume 1052.250
_citation_journal_id_ASTM ACSAA4
_cod_data_source_file Larsen_ACSAA4_1969_1172.cif
_cod_data_source_block C4H8Ba1N4Ni1O4
_cod_original_cell_volume 1052.25
_cod_original_formula_sum 'C4 H8 Ba1 N4 Ni1 O4'
_cod_database_code 1527717

loop_
_symmetry_equiv_pos_as_xyz
x,y,z
-x,y,-z+1/2
-x,-y,-z
x,-y,z-1/2
x+1/2,y+1/2,z
-x+1/2,y+1/2,-z+1/2
-x+1/2,-y+1/2,-z
x+1/2,-y+1/2,z-1/2

loop_
_atom_site_label
_atom_site_type_symbol
_atom_site_fract_x
_atom_site_fract_y
_atom_site_fract_z
_atom_site_occupancy
_atom_site_U_iso_or_equiv
_atom_site_attached_hydrogens
O2 O-2 0.4018 0.0551 0.0562 1 0.0 2
N2 N-3 0.2393 -0.0924 0.1439 1 0.0 0
C1 C+2 0.0641 0.125 0.0557 1 0.0 0
Ni1 Ni+2 0 0 0 1 0.0 0
N1 N-3 0.0997 0.2032 0.0914 1 0.0 0
C2 C+2 0.1475 -0.0563 0.0905 1 0.0 0
Ba1 Ba+2 0 0.37049 0.25 1 0.0 0
O1 O-2 0.3588 0.1896 0.3431 1 0.0 2
